data_1570837
loop_
_publ_author_name
'Xiao, Guowei'
'Ma, Yu-Juan'
'Qi, Zhenhong'
'Fang, Xiaoyu'
'Chen, Tianhong'
'Yan, Dongpeng'

_publ_section_title
;
 A flexible ligand and halogen engineering enable one phosphor-based
 full-color persistent luminescence in hybrid perovskitoids.
;
_journal_issue 10
_journal_name_full 'Chemical science'
_journal_page_first 3625
_journal_page_last 3632
_journal_paper_doi 10.1039/d3sc06845e
_journal_volume 15
_journal_year 2024
_chemical_formula_sum 'C6 H11 Br2 Cd N3 O0'
_chemical_formula_weight 397.40
_space_group_crystal_system monoclinic
_space_group_IT_number 14
_space_group_name_Hall '-P 2ybc'
_space_group_name_H-M_alt 'P 1 21/c 1'
_atom_sites_solution_hydrogens geom
_audit_creation_method SHELXL-2016/6
_audit_update_record
;
2023-04-02 deposited with the CCDC.	2024-01-30 downloaded from the CCDC.
;
_cell_angle_alpha 90
_cell_angle_beta 90.092(2)
_cell_angle_gamma 90
_cell_formula_units_Z 4
_cell_length_a 9.0513(2)
_cell_length_b 8.0055(2)
_cell_length_c 14.1660(3)
_cell_measurement_reflns_used 7764
_cell_measurement_temperature 100.01(10)
_cell_measurement_theta_max 75.3740
_cell_measurement_theta_min 4.8300
_cell_volume 1026.47(4)
_computing_cell_refinement 'CrysAlisPro 1.171.40.84a (Rigaku OD, 2020)'
_computing_data_collection 'CrysAlisPro 1.171.40.84a (Rigaku OD, 2020)'
_computing_data_reduction 'CrysAlisPro 1.171.40.84a (Rigaku OD, 2020)'
_computing_structure_refinement 'SHELXL-2016/6 (Sheldrick, 2016)'
_diffrn_ambient_temperature 100.01(10)
_diffrn_measured_fraction_theta_full 1.000
_diffrn_measured_fraction_theta_max 0.978
_diffrn_measurement_device_type 'XtaLAB Synergy R, DW system, HyPix'
_diffrn_measurement_method '\w scans'
_diffrn_radiation_type CuK\a
_diffrn_radiation_wavelength 1.54178
_diffrn_reflns_av_R_equivalents 0.0436
_diffrn_reflns_av_unetI/netI 0.0247
_diffrn_reflns_Laue_measured_fraction_full 1.000
_diffrn_reflns_Laue_measured_fraction_max 0.978
_diffrn_reflns_limit_h_max 11
_diffrn_reflns_limit_h_min -11
_diffrn_reflns_limit_k_max 10
_diffrn_reflns_limit_k_min -9
_diffrn_reflns_limit_l_max 17
_diffrn_reflns_limit_l_min -15
_diffrn_reflns_number 11210
_diffrn_reflns_point_group_measured_fraction_full 1.000
_diffrn_reflns_point_group_measured_fraction_max 0.978
_diffrn_reflns_theta_full 67.679
_diffrn_reflns_theta_max 76.271
_diffrn_reflns_theta_min 4.886
_diffrn_source 'Rotating-anode X-ray tube'
_exptl_absorpt_coefficient_mu 25.784
_exptl_absorpt_correction_T_max 1.00000
_exptl_absorpt_correction_T_min 0.44545
_exptl_absorpt_correction_type multi-scan
_exptl_absorpt_process_details
;
CrysAlisPro 1.171.40.84a (Rigaku Oxford Diffraction, 2020)
Empirical absorption correction using spherical harmonics,
implemented in SCALE3 ABSPACK scaling algorithm.
;
_exptl_crystal_colour 'clear light yellow'
_exptl_crystal_density_diffrn 2.572
_exptl_crystal_description block
_exptl_crystal_F_000 744
_exptl_crystal_size_max 0.25
_exptl_crystal_size_mid 0.20
_exptl_crystal_size_min 0.15
_refine_diff_density_max 2.560
_refine_diff_density_min -1.652
_refine_diff_density_rms 0.265
_refine_ls_extinction_method none
_refine_ls_goodness_of_fit_ref 1.088
_refine_ls_hydrogen_treatment constr
_refine_ls_matrix_type full
_refine_ls_number_parameters 109
_refine_ls_number_reflns 2100
_refine_ls_number_restraints 0
_refine_ls_restrained_S_all 1.088
_refine_ls_R_factor_all 0.0532
_refine_ls_R_factor_gt 0.0524
_refine_ls_shift/su_max 0.001
_refine_ls_shift/su_mean 0.000
_refine_ls_structure_factor_coef Fsqd
_refine_ls_weighting_details 'w=1/[\s^2^(Fo^2^)+(0.0684P)^2^+20.8965P] where P=(Fo^2^+2Fc^2^)/3'
_refine_ls_weighting_scheme calc
_refine_ls_wR_factor_gt 0.1492
_refine_ls_wR_factor_ref 0.1496
_reflns_Friedel_coverage 0.000
_reflns_number_gt 2060
_reflns_number_total 2100
_reflns_threshold_expression 'I > 2\s(I)'
_cod_data_source_file d3sc06845e2.cif
_cod_data_source_block CdBr_apim2_100K
_cod_depositor_comments 'Adding full bibliography for 1570834--1570839.cif.'
_cod_original_sg_symbol_H-M 'P 21/c'
_cod_database_code 1570837
_shelx_shelxl_version_number 2016/6
_shelx_space_group_comment
;
The symmetry employed for this shelxl refinement is uniquely defined
by the following loop, which should always be used as a source of
symmetry information in preference to the above space-group names.
They are only intended as comments.
;

loop_
_space_group_symop_operation_xyz
'x, y, z'
'-x, y+1/2, -z+1/2'
'-x, -y, -z'
'x, -y-1/2, z-1/2'

loop_
_atom_site_label
_atom_site_type_symbol
_atom_site_fract_x
_atom_site_fract_y
_atom_site_fract_z
_atom_site_U_iso_or_equiv
_atom_site_adp_type
_atom_site_occupancy
_atom_site_site_symmetry_order
_atom_site_calc_flag
_atom_site_refinement_flags_posn
_atom_site_refinement_flags_adp
_atom_site_refinement_flags_occupancy
_atom_site_disorder_assembly
_atom_site_disorder_group
Cd1 Cd 0.00214(6) 0.27040(8) 0.24067(4) 0.0190(2) Uani 1 1 d . . . . .
Br1 Br -0.15203(11) 0.50989(11) 0.14737(7) 0.0261(3) Uani 1 1 d . . . . .
Br2 Br 0.12103(11) 0.52383(11) 0.36763(6) 0.0248(3) Uani 1 1 d . . . . .
C1 C 0.2423(10) 0.2473(10) 0.0705(6) 0.0227(17) Uani 1 1 d . . . . .
H1 H 0.169222 0.219079 0.027103 0.027 Uiso 1 1 calc R U . . .
C2 C 0.3516(11) 0.3237(17) 0.1981(7) 0.041(3) Uani 1 1 d . . . . .
H2 H 0.366747 0.358574 0.259999 0.049 Uiso 1 1 calc R U . . .
C3 C 0.4609(11) 0.3022(16) 0.1322(7) 0.039(3) Uani 1 1 d . . . . .
H3 H 0.561981 0.317109 0.140636 0.046 Uiso 1 1 calc R U . . .
C4 C 0.4552(11) 0.2217(14) -0.0422(7) 0.033(2) Uani 1 1 d . . . . .
H4A H 0.405486 0.289491 -0.089272 0.040 Uiso 1 1 calc R U . . .
H4B H 0.440574 0.105313 -0.058822 0.040 Uiso 1 1 calc R U . . .
C5 C 0.6147(10) 0.2598(11) -0.0435(6) 0.0247(18) Uani 1 1 d . . . . .
H5A H 0.663211 0.193611 0.004845 0.030 Uiso 1 1 calc R U . . .
H5B H 0.628319 0.376539 -0.027327 0.030 Uiso 1 1 calc R U . . .
C6 C 0.6902(10) 0.2257(12) -0.1388(7) 0.030(2) Uani 1 1 d . . . . .
H6A H 0.677410 0.109073 -0.155371 0.035 Uiso 1 1 calc R U . . .
H6B H 0.643319 0.292737 -0.187368 0.035 Uiso 1 1 calc R U . . .
N1 N 0.2174(8) 0.2865(10) 0.1595(5) 0.0247(16) Uani 1 1 d . . . . .
N2 N 0.3891(9) 0.2537(10) 0.0508(5) 0.0243(16) Uani 1 1 d . . . . .
N3 N 0.8461(9) 0.2645(10) -0.1354(5) 0.0265(16) Uani 1 1 d . . . . .
H3A H 0.883623 0.205314 -0.087840 0.032 Uiso 1 1 calc R U . . .
H3B H 0.852895 0.371350 -0.118550 0.032 Uiso 1 1 calc R U . . .

loop_
_atom_site_aniso_label
_atom_site_aniso_U_11
_atom_site_aniso_U_22
_atom_site_aniso_U_33
_atom_site_aniso_U_23
_atom_site_aniso_U_13
_atom_site_aniso_U_12
Cd1 0.0157(3) 0.0214(4) 0.0199(3) 0.0003(2) 0.0004(2) -0.00011(19)
Br1 0.0270(5) 0.0201(5) 0.0311(5) 0.0041(3) -0.0129(4) -0.0042(3)
Br2 0.0298(5) 0.0200(5) 0.0245(5) 0.0018(3) -0.0106(4) -0.0016(3)
C1 0.021(4) 0.025(4) 0.022(4) 0.002(3) -0.008(3) 0.000(3)
C2 0.028(5) 0.074(8) 0.020(4) -0.007(5) -0.004(4) 0.002(5)
C3 0.025(5) 0.071(8) 0.019(4) 0.000(5) -0.004(4) -0.015(5)
C4 0.030(5) 0.046(6) 0.023(5) -0.005(4) -0.003(4) -0.005(4)
C5 0.025(4) 0.029(5) 0.020(4) 0.001(3) 0.000(3) 0.001(3)
C6 0.025(5) 0.035(5) 0.029(5) -0.006(4) -0.001(4) 0.000(4)
N1 0.017(3) 0.041(4) 0.016(3) -0.002(3) 0.003(3) -0.006(3)
N2 0.022(4) 0.034(4) 0.017(4) 0.000(3) -0.004(3) 0.000(3)
N3 0.028(4) 0.031(4) 0.020(4) -0.002(3) 0.001(3) 0.001(3)

loop_
_atom_type_symbol
_atom_type_description
_atom_type_scat_dispersion_real
_atom_type_scat_dispersion_imag
_atom_type_scat_source
C C 0.0181 0.0091 'International Tables Vol C Tables 4.2.6.8 and 6.1.1.4'
H H 0.0000 0.0000 'International Tables Vol C Tables 4.2.6.8 and 6.1.1.4'
N N 0.0311 0.0180 'International Tables Vol C Tables 4.2.6.8 and 6.1.1.4'
O O 0.0492 0.0322 'International Tables Vol C Tables 4.2.6.8 and 6.1.1.4'
Br Br -0.6763 1.2805 'International Tables Vol C Tables 4.2.6.8 and 6.1.1.4'
Cd Cd 0.1185 4.6533 'International Tables Vol C Tables 4.2.6.8 and 6.1.1.4'

loop_
_geom_angle_atom_site_label_1
_geom_angle_atom_site_label_2
_geom_angle_atom_site_label_3
_geom_angle
_geom_angle_site_symmetry_1
_geom_angle_site_symmetry_3
_geom_angle_publ_flag
N1 Cd1 N3 159.1(3) . 4_466 ?
N1 Cd1 Br1 98.9(2) . . ?
N3 Cd1 Br1 98.3(2) 4_466 . ?
N1 Cd1 Br2 96.09(19) . 2_545 ?
N3 Cd1 Br2 95.2(2) 4_466 2_545 ?
Br1 Cd1 Br2 91.59(3) . 2_545 ?
N1 Cd1 Br2 87.53(19) . . ?
N3 Cd1 Br2 80.7(2) 4_466 . ?
Br1 Cd1 Br2 89.88(3) . . ?
Br2 Cd1 Br2 175.84(3) 2_545 . ?
N1 Cd1 Br1 85.3(2) . 2_545 ?
N3 Cd1 Br1 77.5(2) 4_466 2_545 ?
Br1 Cd1 Br1 175.74(2) . 2_545 ?
Br2 Cd1 Br1 88.74(3) 2_545 2_545 ?
Br2 Cd1 Br1 89.50(3) . 2_545 ?
Cd1 Br1 Cd1 90.11(2) . 2 ?
Cd1 Br2 Cd1 90.37(2) 2 . ?
N1 C1 N2 110.8(7) . . ?
N1 C2 C3 110.0(8) . . ?
C2 C3 N2 105.4(8) . . ?
N2 C4 C5 112.0(8) . . ?
C4 C5 C6 114.2(8) . . ?
N3 C6 C5 111.6(8) . . ?
C1 N1 C2 106.4(7) . . ?
C1 N1 Cd1 128.3(6) . . ?
C2 N1 Cd1 125.0(6) . . ?
C1 N2 C3 107.4(8) . . ?
C1 N2 C4 125.2(8) . . ?
C3 N2 C4 127.3(8) . . ?
C6 N3 Cd1 123.8(6) . 4_665 ?

loop_
_geom_bond_atom_site_label_1
_geom_bond_atom_site_label_2
_geom_bond_distance
_geom_bond_site_symmetry_2
_geom_bond_publ_flag
Cd1 N1 2.268(7) . ?
Cd1 N3 2.273(8) 4_466 ?
Cd1 Br1 2.7137(10) . ?
Cd1 Br2 2.7364(10) 2_545 ?
Cd1 Br2 2.9159(10) . ?
Cd1 Br1 2.9494(10) 2_545 ?
C1 N1 1.318(12) . ?
C1 N2 1.360(12) . ?
C2 N1 1.365(12) . ?
C2 C3 1.373(14) . ?
C3 N2 1.378(12) . ?
C4 N2 1.471(12) . ?
C4 C5 1.475(13) . ?
C5 C6 1.539(13) . ?
C6 N3 1.446(12) . ?

loop_
_geom_hbond_atom_site_label_D
_geom_hbond_atom_site_label_H
_geom_hbond_atom_site_label_A
_geom_hbond_distance_DH
_geom_hbond_distance_HA
_geom_hbond_distance_DA
_geom_hbond_angle_DHA
_geom_hbond_site_symmetry_A
N3 H3A Br2 0.89 2.90 3.394(8) 117.1 4_665
C5 H5A Br2 0.97 2.99 3.934(9) 166.1 2_645
C4 H4A Br1 0.97 2.92 3.789(11) 150.0 3_565
C3 H3 Br1 0.93 3.02 3.883(10) 156.1 1_655
C2 H2 Br2 0.93 3.01 3.564(11) 120.1 .
C1 H1 Br2 0.93 3.01 3.764(9) 139.0 4_565
C1 H1 Br2 0.93 3.01 3.764(9) 139.0 4_565
C2 H2 Br2 0.93 3.01 3.564(11) 120.1 .
C3 H3 Br1 0.93 3.02 3.883(10) 156.1 1_655
C4 H4A Br1 0.97 2.92 3.789(11) 150.0 3_565
C5 H5A Br2 0.97 2.99 3.934(9) 166.1 2_645
N3 H3A Br2 0.89 2.90 3.394(8) 117.1 4_665
